data_1572371
loop_
_publ_author_name
'Pacoste, Laura'
'Ignat'ev, Vladislav Mikhailovich'
'Dominiak, Paulina Maria'
'Zou, Xiaodong'

_publ_section_title
;
 On the structure refinement of metal complexes against 3D electron
 diffraction data using multipolar scattering factors.
;
_journal_issue 5
_journal_name_full IUCrJ
_journal_paper_doi 10.1107/S2052252524006730
_journal_volume 11
_journal_year 2024
_chemical_formula_moiety 'C15 H21 Fe O6'
_chemical_formula_sum 'C15 H21 Fe O6'
_chemical_formula_weight 353.175
_space_group_crystal_system orthorhombic
_space_group_IT_number 61
_space_group_name_Hall '-P 2ac 2ab'
_space_group_name_H-M_alt 'P b c a'
_symmetry_Int_Tables_number 61
_audit_creation_date 2024-04-29
_audit_creation_method
;
Olex2 1.5
(compiled 2023.08.24 svn.re1ec1418 for OlexSys, GUI svn.r6817)
;
_cell_angle_alpha 90
_cell_angle_beta 90
_cell_angle_gamma 90
_cell_formula_units_Z 8
_cell_length_a 15.190(3)
_cell_length_b 13.390(3)
_cell_length_c 16.369(3)
_cell_measurement_reflns_used 9267
_cell_measurement_temperature 100(2)
_cell_measurement_theta_max 69.90
_cell_measurement_theta_min 2.70
_cell_volume 3329.4(12)
_computing_molecular_graphics 'Olex2 1.5 (Dolomanov et al., 2009)'
_computing_publication_material 'Olex2 1.5 (Dolomanov et al., 2009)'
_computing_structure_refinement 'olex2.refine 1.5 (Bourhis et al., 2015)'
_diffrn_ambient_temperature 100.04
_diffrn_measured_fraction_theta_full 0.9968
_diffrn_measured_fraction_theta_max 0.9968
_diffrn_measurement_device_type 'Bruker SMART CCD Apex-II area-detector'
_diffrn_measurement_method '\f and \w'
_diffrn_radiation_monochromator graphite
_diffrn_radiation_source 'fine-focus sealed tube'
_diffrn_radiation_type 'Cu K\a'
_diffrn_radiation_wavelength 1.54178
_diffrn_reflns_av_R_equivalents 0.0451
_diffrn_reflns_av_unetI/netI 0.0213
_diffrn_reflns_Laue_measured_fraction_full 0.9877
_diffrn_reflns_Laue_measured_fraction_max 0.9616
_diffrn_reflns_limit_h_max 17
_diffrn_reflns_limit_h_min -18
_diffrn_reflns_limit_k_max 16
_diffrn_reflns_limit_k_min -16
_diffrn_reflns_limit_l_max 19
_diffrn_reflns_limit_l_min -17
_diffrn_reflns_number 30371
_diffrn_reflns_point_group_measured_fraction_full 0.9968
_diffrn_reflns_point_group_measured_fraction_max 0.9968
_diffrn_reflns_theta_full 65.0831
_diffrn_reflns_theta_max 65.08
_diffrn_reflns_theta_min 5.17
_diffrn_standards_interval_count 0
_diffrn_standards_interval_time 0
_diffrn_standards_number 0
_exptl_absorpt_coefficient_mu 7.493
_exptl_absorpt_correction_T_max 0.433
_exptl_absorpt_correction_T_min 0.104
_exptl_absorpt_correction_type numerical
_exptl_absorpt_process_details 'SADABS (Sheldrick, 2008a)'
_exptl_crystal_colour red
_exptl_crystal_density_diffrn 1.409
_exptl_crystal_description plate
_exptl_crystal_F_000 1477.249
_exptl_crystal_size_max 0.56
_exptl_crystal_size_mid 0.237
_exptl_crystal_size_min 0.164
_refine_diff_density_max 0.2958
_refine_diff_density_min -0.3151
_refine_diff_density_rms 0.0534
_refine_ls_d_res_high 0.8500
_refine_ls_d_res_low 8.5610
_refine_ls_extinction_coef 0.00074(6)
_refine_ls_extinction_expression Fc^*^=kFc[1+0.001xFc^2^\l^3^/sin(2\q)]^-1/4^
_refine_ls_extinction_method none
_refine_ls_goodness_of_fit_ref 1.0413
_refine_ls_hydrogen_treatment constr
_refine_ls_matrix_type full
_refine_ls_number_constraints 30
_refine_ls_number_parameters 206
_refine_ls_number_reflns 2821
_refine_ls_number_restraints 0
_refine_ls_restrained_S_all 1.0413
_refine_ls_R_factor_all 0.0305
_refine_ls_R_factor_gt 0.0282
_refine_ls_shift/su_max -0.0007
_refine_ls_shift/su_mean 0.0001
_refine_ls_structure_factor_coef Fsqd
_refine_ls_weighting_details 'w=1/[\s^2^(Fo^2^)+(0.0437P)^2^+2.2044P] where P=(Fo^2^+2Fc^2^)/3'
_refine_ls_weighting_scheme calc
_refine_ls_wR_factor_gt 0.0801
_refine_ls_wR_factor_ref 0.0817
_reflns_Friedel_coverage 0.0
_reflns_limit_h_max 17
_reflns_limit_h_min 0
_reflns_limit_k_max 15
_reflns_limit_k_min 0
_reflns_limit_l_max 19
_reflns_limit_l_min 0
_reflns_number_gt 2611
_reflns_number_total 2821
_reflns_threshold_expression I>=2u(I)
_cod_data_source_file jf5002.cif
_cod_data_source_block XRD_IAM_neutral
_cod_original_cell_volume 3329.1(12)
_cod_database_code 1572371
_shelx_estimated_absorpt_t_min 0.102
_shelx_estimated_absorpt_t_max 0.373
_olex2_refinement_description
;
1. Fixed Uiso
 At 1.2 times of:
  All C(H) groups
 At 1.5 times of:
  All C(H,H,H) groups
2.a Aromatic/amide H refined with riding coordinates:
 C010(H010), C012(H012), C013(H013)
2.b Idealised Me refined as rotating group:
 C007(H00a,H00b,H00c), C008(H00d,H00e,H00f), C009(H00g,H00h,H00i), C011(H01a,
 H01b,H01c), C014(H01d,H01e,H01f), C015(H01g,H01h,H01i)
;
_olex2_submission_special_instructions 'No special instructions were received'

loop_
_space_group_symop_id
_space_group_symop_operation_xyz
1 x,y,z
2 x+1/2,-y+1/2,-z
3 -x,y+1/2,-z+1/2
4 -x+1/2,-y,z+1/2
5 -x,-y,-z
6 -x-1/2,y-1/2,z
7 x,-y-1/2,z-1/2
8 x-1/2,y,-z-1/2

loop_
_atom_site_label
_atom_site_type_symbol
_atom_site_fract_x
_atom_site_fract_y
_atom_site_fract_z
_atom_site_U_iso_or_equiv
_atom_site_adp_type
_atom_site_occupancy
_atom_site_refinement_flags_posn
Fe01 Fe 0.642975(18) 0.725643(19) 0.745524(15) 0.01461(12) Uani 1.000000 .
O001 O 0.59605(8) 0.65678(9) 0.64568(8) 0.0222(3) Uani 1.000000 .
O002 O 0.70139(8) 0.79988(9) 0.83568(8) 0.0210(3) Uani 1.000000 .
O003 O 0.57297(8) 0.63983(9) 0.81980(7) 0.0217(3) Uani 1.000000 .
O004 O 0.70645(8) 0.81752(9) 0.66840(7) 0.0199(3) Uani 1.000000 .
O005 O 0.73947(9) 0.62445(9) 0.75277(7) 0.0205(3) Uani 1.000000 .
O006 O 0.54250(9) 0.82247(9) 0.74742(7) 0.0207(3) Uani 1.000000 .
C001 C 0.59789(12) 0.68583(14) 0.57170(11) 0.0225(4) Uani 1.000000 .
C002 C 0.49648(12) 0.65461(13) 0.85038(10) 0.0201(4) Uani 1.000000 .
C003 C 0.47014(11) 0.81852(13) 0.78623(11) 0.0193(4) Uani 1.000000 .
C004 C 0.80833(11) 0.62556(13) 0.79689(11) 0.0198(4) Uani 1.000000 .
C005 C 0.69453(12) 0.83059(13) 0.59216(11) 0.0206(4) Uani 1.000000 .
C006 C 0.77809(13) 0.78563(14) 0.86579(11) 0.0234(4) Uani 1.000000 .
C007 C 0.55103(15) 0.61923(16) 0.51145(13) 0.0359(5) Uani 1.000000 .
H00a H 0.4818(2) 0.6172(9) 0.5257(6) 0.0539(8) Uiso 1.000000 GR
H00b H 0.5600(8) 0.6480(7) 0.45058(16) 0.0539(8) Uiso 1.000000 GR
H00c H 0.5778(7) 0.5449(3) 0.5150(7) 0.0539(8) Uiso 1.000000 GR
C008 C 0.86723(13) 0.53596(15) 0.79114(14) 0.0297(5) Uani 1.000000 .
H00d H 0.8611(7) 0.5030(6) 0.7314(3) 0.0445(7) Uiso 1.000000 GR
H00e H 0.93447(16) 0.5584(2) 0.8010(9) 0.0445(7) Uiso 1.000000 GR
H00f H 0.8484(6) 0.4822(5) 0.8368(6) 0.0445(7) Uiso 1.000000 GR
C009 C 0.46449(14) 0.57275(15) 0.90610(12) 0.0322(5) Uani 1.000000 .
H00g H 0.3953(3) 0.5827(6) 0.9179(7) 0.0482(7) Uiso 1.000000 GR
H00h H 0.4751(9) 0.50138(16) 0.8774(4) 0.0482(7) Uiso 1.000000 GR
H00i H 0.5003(7) 0.5756(7) 0.9629(4) 0.0482(7) Uiso 1.000000 GR
C010 C 0.64073(13) 0.77108(14) 0.54339(12) 0.0269(5) Uani 1.000000 .
H010 H 0.63172(13) 0.79221(14) 0.48008(12) 0.0322(6) Uiso 1.000000 R
C011 C 0.74658(15) 0.91441(15) 0.55394(13) 0.0330(5) Uani 1.000000 .
H01a H 0.7194(6) 0.9319(7) 0.4949(4) 0.0494(7) Uiso 1.000000 GR
H01b H 0.7433(8) 0.9794(4) 0.5926(5) 0.0494(7) Uiso 1.000000 GR
H01c H 0.8142(2) 0.8917(4) 0.5471(8) 0.0494(7) Uiso 1.000000 GR
C012 C 0.44483(12) 0.73814(14) 0.83636(12) 0.0230(4) Uani 1.000000 .
H012 H 0.38105(12) 0.74179(14) 0.86580(12) 0.0276(5) Uiso 1.000000 R
C013 C 0.83072(13) 0.70345(15) 0.85023(12) 0.0269(4) Uani 1.000000 .
H013 H 0.89350(13) 0.69899(15) 0.88139(12) 0.0322(5) Uiso 1.000000 R
C014 C 0.80961(15) 0.86619(17) 0.92295(15) 0.0411(6) Uani 1.000000 .
H01d H 0.8766(4) 0.8511(7) 0.9407(8) 0.0616(8) Uiso 1.000000 GR
H01e H 0.8065(10) 0.9374(2) 0.8926(4) 0.0616(8) Uiso 1.000000 GR
H01f H 0.7683(7) 0.8677(8) 0.9764(5) 0.0616(8) Uiso 1.000000 GR
C015 C 0.41061(13) 0.90738(14) 0.77777(14) 0.0282(4) Uani 1.000000 .
H01g H 0.4209(7) 0.9417(6) 0.7190(4) 0.0422(7) Uiso 1.000000 GR
H01h H 0.34308(13) 0.8837(2) 0.7830(9) 0.0422(7) Uiso 1.000000 GR
H01i H 0.4252(6) 0.9605(5) 0.8253(5) 0.0422(7) Uiso 1.000000 GR

loop_
_atom_site_aniso_label
_atom_site_aniso_U_11
_atom_site_aniso_U_22
_atom_site_aniso_U_33
_atom_site_aniso_U_12
_atom_site_aniso_U_13
_atom_site_aniso_U_23
Fe01 0.0148(2) 0.01395(18) 0.01503(18) -0.00100(11) -0.00032(10) 0.00080(10)
O001 0.0252(7) 0.0217(6) 0.0198(7) -0.0053(5) -0.0049(5) -0.0002(5)
O002 0.0241(7) 0.0189(6) 0.0201(7) 0.0028(5) -0.0024(5) -0.0050(5)
O003 0.0224(7) 0.0195(6) 0.0233(7) 0.0005(5) 0.0037(5) 0.0059(5)
O004 0.0206(6) 0.0202(6) 0.0188(7) -0.0043(5) 0.0013(5) 0.0016(5)
O005 0.0198(7) 0.0163(6) 0.0253(7) 0.0016(6) -0.0015(5) -0.0029(5)
O006 0.0162(7) 0.0170(7) 0.0288(8) -0.0002(5) 0.0022(5) 0.0050(5)
C001 0.0211(9) 0.0253(9) 0.0212(10) 0.0044(8) -0.0058(7) -0.0043(8)
C002 0.0251(10) 0.0206(9) 0.0147(9) -0.0041(8) 0.0028(7) -0.0013(7)
C003 0.0163(9) 0.0167(9) 0.0249(10) -0.0030(7) -0.0022(7) -0.0044(7)
C004 0.0188(9) 0.0197(9) 0.0210(9) -0.0007(7) 0.0016(7) 0.0063(7)
C005 0.0219(9) 0.0187(9) 0.0212(10) 0.0054(8) 0.0048(7) 0.0047(7)
C006 0.0263(10) 0.0260(10) 0.0179(9) -0.0030(8) -0.0026(8) -0.0032(8)
C007 0.0410(13) 0.0381(11) 0.0286(11) -0.0041(10) -0.0121(9) -0.0091(9)
C008 0.0279(10) 0.0219(10) 0.0392(12) 0.0062(8) 0.0000(9) 0.0054(9)
C009 0.0412(12) 0.0279(10) 0.0274(11) -0.0014(9) 0.0129(9) 0.0080(8)
C010 0.0332(12) 0.0297(11) 0.0177(10) 0.0012(8) -0.0035(8) 0.0046(8)
C011 0.0387(11) 0.0264(10) 0.0338(11) -0.0019(9) 0.0066(9) 0.0115(9)
C012 0.0222(9) 0.0212(9) 0.0255(10) -0.0025(8) 0.0072(8) -0.0026(8)
C013 0.0246(10) 0.0307(10) 0.0253(10) 0.0023(9) -0.0066(8) -0.0023(8)
C014 0.0371(12) 0.0458(13) 0.0404(13) -0.0021(11) -0.0076(10) -0.0233(11)
C015 0.0186(9) 0.0187(9) 0.0472(12) -0.0001(8) 0.0021(9) 0.0001(9)

loop_
_atom_type_symbol
_atom_type_scat_dispersion_real
_atom_type_scat_dispersion_imag
_atom_type_scat_Cromer_Mann_a1
_atom_type_scat_Cromer_Mann_a2
_atom_type_scat_Cromer_Mann_a3
_atom_type_scat_Cromer_Mann_a4
_atom_type_scat_Cromer_Mann_b1
_atom_type_scat_Cromer_Mann_b2
_atom_type_scat_Cromer_Mann_b3
_atom_type_scat_Cromer_Mann_b4
_atom_type_scat_Cromer_Mann_c
_atom_type_scat_source
_atom_type_scat_dispersion_source
C 0.01788 0.00908 2.31000 1.02000 1.58860 0.86500 20.84390 10.20750 0.56870 51.65120 0.21560 'International Tables Volume C Table 6.1.1.4 (pp. 500-502)' 'Brennan, Cowan, Rev. Sci. Instrum., 1992, 63, 850'
Fe -1.13089 3.15213 11.76950 7.35730 3.52220 2.30450 4.76110 0.30720 15.35350 76.88050 1.03690 'International Tables Volume C Table 6.1.1.4 (pp. 500-502)' 'Brennan, Cowan, Rev. Sci. Instrum., 1992, 63, 850'
H 0.00000 0.00000 0.49300 0.32291 0.14019 0.04081 10.51090 26.12570 3.14236 57.79970 0.00304 'International Tables Volume C Table 6.1.1.4 (pp. 500-502)' 'Brennan, Cowan, Rev. Sci. Instrum., 1992, 63, 850'
O 0.04960 0.03233 3.04850 2.28680 1.54630 0.86700 13.27710 5.70110 0.32390 32.90890 0.25080 'International Tables Volume C Table 6.1.1.4 (pp. 500-502)' 'Brennan, Cowan, Rev. Sci. Instrum., 1992, 63, 850'

loop_
_geom_angle_atom_site_label_1
_geom_angle_atom_site_label_2
_geom_angle_atom_site_label_3
_geom_angle
_geom_angle_site_symmetry_1
_geom_angle_site_symmetry_3
_geom_angle_publ_flag
O002 Fe01 O001 172.94(5) . . ?
O003 Fe01 O001 92.44(5) . . ?
O003 Fe01 O002 94.24(5) . . ?
O004 Fe01 O001 86.57(5) . . ?
O004 Fe01 O002 86.91(5) . . ?
O004 Fe01 O003 176.16(5) . . ?
O005 Fe01 O001 89.85(5) . . ?
O005 Fe01 O002 88.14(5) . . ?
O005 Fe01 O003 87.94(5) . . ?
O005 Fe01 O004 95.77(5) . . ?
O006 Fe01 O001 92.26(5) . . ?
O006 Fe01 O002 90.28(5) . . ?
O006 Fe01 O003 87.53(5) . . ?
O006 Fe01 O004 88.80(5) . . ?
O006 Fe01 O005 175.08(5) . . ?
C001 O001 Fe01 128.81(12) . . ?
C006 O002 Fe01 128.16(12) . . ?
C002 O003 Fe01 129.56(11) . . ?
C005 O004 Fe01 129.18(11) . . ?
C004 O005 Fe01 128.97(11) . . ?
C003 O006 Fe01 129.79(12) . . ?
C007 C001 O001 115.55(17) . . ?
C010 C001 O001 125.26(17) . . ?
C010 C001 C007 119.17(18) . . ?
C009 C002 O003 114.64(16) . . ?
C012 C002 O003 125.03(16) . . ?
C012 C002 C009 120.33(16) . . ?
C012 C003 O006 124.05(16) . . ?
C015 C003 O006 116.23(16) . . ?
C015 C003 C012 119.71(16) . . ?
C008 C004 O005 116.48(16) . . ?
C013 C004 O005 124.21(17) . . ?
C013 C004 C008 119.30(17) . . ?
C010 C005 O004 124.51(16) . . ?
C011 C005 O004 115.73(16) . . ?
C011 C005 C010 119.70(17) . . ?
C013 C006 O002 125.01(17) . . ?
C014 C006 O002 114.96(17) . . ?
C014 C006 C013 120.02(18) . . ?
H00a C007 C001 109.5 . . ?
H00b C007 C001 109.5 . . ?
H00b C007 H00a 109.5 . . ?
H00c C007 C001 109.5 . . ?
H00c C007 H00a 109.5 . . ?
H00c C007 H00b 109.5 . . ?
H00d C008 C004 109.5 . . ?
H00e C008 C004 109.5 . . ?
H00e C008 H00d 109.5 . . ?
H00f C008 C004 109.5 . . ?
H00f C008 H00d 109.5 . . ?
H00f C008 H00e 109.5 . . ?
H00g C009 C002 109.5 . . ?
H00h C009 C002 109.5 . . ?
H00h C009 H00g 109.5 . . ?
H00i C009 C002 109.5 . . ?
H00i C009 H00g 109.5 . . ?
H00i C009 H00h 109.5 . . ?
C005 C010 C001 123.52(18) . . ?
H010 C010 C001 118.24(11) . . ?
H010 C010 C005 118.24(11) . . ?
H01a C011 C005 109.5 . . ?
H01b C011 C005 109.5 . . ?
H01b C011 H01a 109.5 . . ?
H01c C011 C005 109.5 . . ?
H01c C011 H01a 109.5 . . ?
H01c C011 H01b 109.5 . . ?
C003 C012 C002 124.01(16) . . ?
H012 C012 C002 117.99(10) . . ?
H012 C012 C003 117.99(10) . . ?
C006 C013 C004 124.47(17) . . ?
H013 C013 C004 117.77(11) . . ?
H013 C013 C006 117.77(11) . . ?
H01d C014 C006 109.5 . . ?
H01e C014 C006 109.5 . . ?
H01e C014 H01d 109.5 . . ?
H01f C014 C006 109.5 . . ?
H01f C014 H01d 109.5 . . ?
H01f C014 H01e 109.5 . . ?
H01g C015 C003 109.5 . . ?
H01h C015 C003 109.5 . . ?
H01h C015 H01g 109.5 . . ?
H01i C015 C003 109.5 . . ?
H01i C015 H01g 109.5 . . ?
H01i C015 H01h 109.5 . . ?

loop_
_geom_bond_atom_site_label_1
_geom_bond_atom_site_label_2
_geom_bond_distance
_geom_bond_site_symmetry_2
_geom_bond_publ_flag
Fe01 O001 2.0073(13) . ?
Fe01 O002 1.9882(13) . ?
Fe01 O003 1.9823(12) . ?
Fe01 O004 2.0091(12) . ?
Fe01 O005 1.9996(13) . ?
Fe01 O006 2.0028(13) . ?
O001 C001 1.272(2) . ?
O002 C006 1.279(2) . ?
O003 C002 1.280(2) . ?
O004 C005 1.273(2) . ?
O005 C004 1.271(2) . ?
O006 C003 1.271(2) . ?
C001 C007 1.508(3) . ?
C001 C010 1.393(3) . ?
C002 C009 1.506(2) . ?
C002 C012 1.385(3) . ?
C003 C012 1.407(3) . ?
C003 C015 1.501(3) . ?
C004 C008 1.500(3) . ?
C004 C013 1.402(3) . ?
C005 C010 1.393(3) . ?
C005 C011 1.509(2) . ?
C006 C013 1.384(3) . ?
C006 C014 1.506(3) . ?
C007 H00a 1.0770 . ?
C007 H00b 1.0770 . ?
C007 H00c 1.0770 . ?
C008 H00d 1.0770 . ?
C008 H00e 1.0770 . ?
C008 H00f 1.0770 . ?
C009 H00g 1.0770 . ?
C009 H00h 1.0770 . ?
C009 H00i 1.0770 . ?
C010 H010 1.0830 . ?
C011 H01a 1.0770 . ?
C011 H01b 1.0770 . ?
C011 H01c 1.0770 . ?
C012 H012 1.0830 . ?
C013 H013 1.0830 . ?
C014 H01d 1.0770 . ?
C014 H01e 1.0770 . ?
C014 H01f 1.0770 . ?
C015 H01g 1.0770 . ?
C015 H01h 1.0770 . ?
C015 H01i 1.0770 . ?

loop_
_geom_torsion_atom_site_label_1
_geom_torsion_atom_site_label_2
_geom_torsion_atom_site_label_3
_geom_torsion_atom_site_label_4
_geom_torsion
_geom_torsion_site_symmetry_1
_geom_torsion_site_symmetry_2
_geom_torsion_site_symmetry_3
_geom_torsion_site_symmetry_4
_geom_torsion_publ_flag
Fe01 O001 C001 C007 -176.00(16) . . . . ?
Fe01 O001 C001 C010 5.56(17) . . . . ?
Fe01 O002 C006 C013 -11.60(17) . . . . ?
Fe01 O002 C006 C014 169.23(17) . . . . ?
Fe01 O003 C002 C009 -178.97(15) . . . . ?
Fe01 O003 C002 C012 0.26(17) . . . . ?
Fe01 O004 C005 C010 -9.59(16) . . . . ?
Fe01 O004 C005 C011 173.12(15) . . . . ?
Fe01 O005 C004 C008 177.66(15) . . . . ?
Fe01 O005 C004 C013 -1.28(17) . . . . ?
Fe01 O006 C003 C012 -2.23(17) . . . . ?
Fe01 O006 C003 C015 176.56(16) . . . . ?
O001 C001 C010 C005 6.4(2) . . . . ?
O002 C006 C013 C004 2.2(2) . . . . ?
O003 C002 C012 C003 -0.1(2) . . . . ?
O004 C005 C010 C001 -4.3(2) . . . . ?
O005 C004 C013 C006 4.6(2) . . . . ?
O006 C003 C012 C002 1.1(2) . . . . ?
C001 C010 C005 C011 172.86(18) . . . . ?
C002 C012 C003 C015 -177.61(19) . . . . ?
C004 C013 C006 C014 -178.7(2) . . . . ?
